data_2004330
loop_
_publ_author_name
'Liu, H.'
'Xu, L.'
'Huang, J.'
'Chen, W.'
'Zhang, Q.'

_publ_section_title
;
 A Novel Octanuclear Mixed-Metal Cluster:
 Na~2~[Cr~0.5~Fe~0.5~Mo~3~O~4~(O~2~CEt)~8~]~2~
;
_journal_issue 1
_journal_name_full 'Acta Crystallographica Section C'
_journal_page_first 69
_journal_page_last 72
_journal_paper_doi 10.1107/S0108270195002927
_journal_volume 52
_journal_year 1996
_chemical_formula_moiety 'C48 H80 Cr1 Fe1 Mo6 Na2 O40'
_chemical_formula_sum 'C48 H80 Cr Fe Mo6 Na2 O40'
_chemical_formula_weight 2026.6
_space_group_IT_number 2
_symmetry_cell_setting triclinic
_symmetry_space_group_name_Hall '-P 1'
_symmetry_space_group_name_H-M 'P -1'
_atom_type_scat_source IntTabIV
_cell_angle_alpha 109.81(4)
_cell_angle_beta 117.51(3)
_cell_angle_gamma 90.36(4)
_cell_formula_units_Z 1
_cell_length_a 12.981(5)
_cell_length_b 14.021(4)
_cell_length_c 12.356(6)
_cell_measurement_reflns_used 20
_cell_measurement_temperature 296
_cell_measurement_theta_max 10.48
_cell_measurement_theta_min 5.29
_cell_volume 1840.5(16)
_diffrn_measurement_device 'Rigaku AFC-5R'
_diffrn_measurement_method \w-2\q
_diffrn_radiation_type MoK\a
_diffrn_radiation_wavelength 0.71076
_diffrn_reflns_limit_h_max 15
_diffrn_reflns_limit_h_min 0
_diffrn_reflns_limit_k_max 16
_diffrn_reflns_limit_k_min -16
_diffrn_reflns_limit_l_max 13
_diffrn_reflns_limit_l_min -14
_diffrn_reflns_number 6811
_diffrn_reflns_theta_max 25
_diffrn_standards_decay_% 0.8
_diffrn_standards_interval_count 250
_diffrn_standards_number 3
_exptl_absorpt_coefficient_mu 1.39
_exptl_absorpt_correction_T_max 0.8702
_exptl_absorpt_correction_T_min 0.2491
_exptl_absorpt_correction_type empirical
_exptl_crystal_colour black
_exptl_crystal_density_diffrn 1.83
_exptl_crystal_description plate
_exptl_crystal_size_max 0.40
_exptl_crystal_size_mid 0.20
_exptl_crystal_size_min 0.10
_refine_diff_density_max 0.98(2)
_refine_diff_density_min -0.73(2)
_refine_ls_extinction_method none
_refine_ls_goodness_of_fit_obs 1.09
_refine_ls_hydrogen_treatment 'H atoms not located'
_refine_ls_number_parameters 443
_refine_ls_number_reflns 3118
_refine_ls_R_factor_obs 0.056
_refine_ls_shift/esd_max 0.04
_refine_ls_structure_factor_coef F
_refine_ls_weighting_details 'w = 1/[\s^2^(F~o~) + (0.02F~o~)^2^ + 1.00]'
_refine_ls_weighting_scheme calc
_refine_ls_wR_factor_obs 0.064
_reflns_number_observed 3118
_reflns_number_total 6811
_reflns_observed_criterion I>3\s(I)
_cod_data_source_file ab1128.cif
_cod_data_source_block ab1128a
_cod_depositor_comments
;
The following automatic conversions were performed:

'_refine_ls_weighting_scheme' value '1/[\s^2^(F~o~) + (0.02F~o~)^2^ +
1.00]' was changed to 'calc'. New tag '_refine_ls_weighting_details'
was created. The value of the new tag was set to 'w = 1/[\s^2^(F~o~)
+ (0.02F~o~)^2^ + 1.00]'.

Automatic conversion script
Id: cif_fix_values 3143 2015-03-26 13:38:13Z robertas 
;
_cod_original_cell_volume 1840(2)
_cod_original_formula_sum 'C48 H80 Cr1 Fe1 Mo6 Na2 O40'
_cod_database_code 2004330

loop_
_symmetry_equiv_pos_as_xyz
x,y,z
-x,-y,-z

loop_
_atom_site_aniso_label
_atom_site_aniso_U_11
_atom_site_aniso_U_22
_atom_site_aniso_U_33
_atom_site_aniso_U_12
_atom_site_aniso_U_13
_atom_site_aniso_U_23
Mo(1) 0.0254(4) 0.0307(5) 0.0247(4) 0.0051(4) 0.0119(3) 0.0101(3)
Mo(2) 0.0284(5) 0.0284(5) 0.0257(4) 0.0079(4) 0.0143(3) 0.0101(3)
Mo(3) 0.0320(5) 0.0240(5) 0.0340(4) 0.0024(4) 0.0160(3) 0.0113(3)
Co(1) 0.0193(7) 0.0276(8) 0.0292(7) 0.0020(7) 0.0133(5) 0.0102(6)
O(1) 0.039(4) 0.025(4) 0.027(3) 0.004(3) 0.017(3) 0.005(3)
O(2) 0.032(4) 0.035(4) 0.034(3) 0.012(3) 0.021(2) 0.015(3)
O(3) 0.031(4) 0.020(4) 0.034(3) -0.002(3) 0.015(3) 0.008(3)
O(4) 0.033(4) 0.031(4) 0.027(3) 0.006(3) 0.013(3) 0.010(3)
O(11) 0.040(5) 0.053(5) 0.031(4) 0.010(4) 0.010(3) 0.006(4)
O(12) 0.024(4) 0.047(4) 0.041(3) 0.014(4) 0.018(3) 0.022(3)
O(13) 0.046(4) 0.063(5) 0.041(3) 0.030(4) 0.030(3) 0.028(3)
O(14) 0.067(7) 0.069(7) 0.032(5) 0.027(6) 0.003(5) -0.004(5)
O(21) 0.036(4) 0.038(4) 0.029(3) 0.009(4) 0.013(3) 0.006(3)
O(22) 0.018(3) 0.049(5) 0.032(3) 0.006(4) 0.012(3) 0.014(3)
O(23) 0.050(4) 0.047(5) 0.035(3) 0.017(4) 0.030(3) 0.016(3)
O(24) 0.076(6) 0.060(6) 0.026(4) 0.037(5) 0.015(4) 0.005(4)
O(31) 0.061(5) 0.032(4) 0.056(4) 0.004(4) 0.034(3) 0.019(3)
O(32) 0.037(5) 0.027(4) 0.055(5) -0.008(4) 0.014(4) 0.002(4)
O(33) 0.042(4) 0.044(4) 0.057(4) 0.012(4) 0.032(3) 0.023(3)
O(34) 0.140(10) 0.049(6) 0.053(5) -0.007(7) 0.041(5) 0.003(5)
O(41) 0.041(4) 0.039(5) 0.056(4) 0.000(4) 0.032(3) 0.010(3)
O(42) 0.041(4) 0.040(4) 0.047(4) 0.010(4) 0.026(3) 0.021(3)
O(43) 0.034(4) 0.032(4) 0.031(3) 0.009(3) 0.018(3) 0.009(3)
O(44) 0.029(4) 0.037(4) 0.059(4) 0.006(4) 0.017(3) 0.017(3)
C(11) 0.051(8) 0.055(9) 0.042(7) 0.018(7) 0.011(6) 0.005(7)
C(12) 0.040(10) 0.090(10) 0.050(10) 0.010(10) -0.017(9) 0.004(9)
C(13) 0.10(2) 0.15(2) 0.060(10) 0.02(2) -0.010(10) 0.000(10)
C(14) 0.028(6) 0.030(5) 0.022(4) -0.004(5) 0.005(4) 0.013(4)
C(15) 0.041(7) 0.070(7) 0.045(5) 0.024(6) 0.014(5) 0.044(4)
C(16) 0.051(9) 0.140(10) 0.129(9) 0.050(8) 0.044(7) 0.101(7)
C(17) 0.058(6) 0.066(8) 0.041(4) 0.021(6) 0.039(4) 0.029(4)
C(18) 0.074(6) 0.140(10) 0.084(6) 0.067(8) 0.072(4) 0.069(7)
C(19) 0.110(10) 0.26(2) 0.101(7) 0.080(10) 0.086(6) 0.120(8)
C(21) 0.049(7) 0.037(6) 0.046(6) 0.026(5) 0.021(5) 0.015(5)
C(22) 0.110(10) 0.054(7) 0.054(9) 0.058(7) 0.008(9) 0.017(7)
C(23) 0.070(10) 0.090(10) 0.13(2) 0.052(9) 0.010(10) 0.040(10)
C(24) 0.037(6) 0.048(7) 0.052(5) 0.019(5) 0.030(4) 0.025(5)
C(25) 0.056(7) 0.059(8) 0.094(8) 0.036(6) 0.051(5) 0.037(6)
C(26) 0.051(9) 0.14(2) 0.100(10) 0.030(10) 0.040(8) 0.000(10)
C(31) 0.090(10) 0.028(7) 0.052(7) 0.003(7) 0.034(6) 0.005(6)
C(32) 0.130(10) 0.048(9) 0.110(10) 0.010(10) 0.073(8) 0.032(7)
C(33) 0.17(2) 0.170(10) 0.240(10) 0.060(10) 0.120(10) 0.164(9)
C(34) 0.038(6) 0.047(7) 0.045(5) 0.001(6) 0.024(4) 0.023(4)
C(35) 0.150(10) 0.094(9) 0.069(5) 0.063(9) 0.085(5) 0.058(5)
C(36) 0.18(2) 0.110(10) 0.078(9) 0.070(10) 0.082(9) 0.048(9)
C(37) 0.027(6) 0.037(7) 0.067(7) 0.007(6) 0.023(5) 0.015(6)
C(38) 0.039(9) 0.070(10) 0.090(10) -0.026(9) 0.020(8) -0.010(10)
C(39) 0.18(2) 0.13(2) 0.22(2) -0.070(10) 0.110(10) 0.040(10)
Na(1) 0.059(3) 0.043(3) 0.033(2) 0.017(3) 0.018(2) 0.002(2)

loop_
_atom_site_label
_atom_site_fract_x
_atom_site_fract_y
_atom_site_fract_z
_atom_site_B_iso_or_equiv
Mo(1) .95285(9) .35618(8) .28112(9) 2.16(2)
Mo(2) 1.12590(9) .27984(8) .39368(9) 2.14(2)
Mo(3) .9360(1) .23979(8) .3928(1) 2.37(3)
Co(1) 1.2242(2) .5560(1) .5648(2) 1.98(4)
O(1) .9680(7) .2073(6) .2375(7) 2.5(2)
O(2) 1.1146(7) .4249(6) .4244(7) 2.5(2)
O(3) .8999(7) .3760(6) .4084(7) 2.4(2)
O(4) 1.0969(7) .2829(6) .5334(7) 2.5(2)
O(11) .7937(8) .3131(7) .1205(8) 3.8(3)
O(12) .9180(7) .5020(7) .2805(7) 2.8(2)
O(13) 1.0202(8) .3523(7) .1521(8) 3.5(2)
O(14) .766(1) .1599(9) -.035(1) 5.7(4)
O(21) 1.1774(8) .1426(7) .3623(8) 3.0(2)
O(22) 1.3098(7) .3316(7) .5279(7) 2.7(2)
O(23) 1.1778(7) .2904(7) .2570(7) 3.1(2)
O(24) 1.103(1) .0472(8) .1471(9) 4.9(3)
O(31) .9269(8) .0901(7) .3685(8) 3.7(3)
O(32) .7501(8) .1857(7) .2600(9) 3.8(3)
O(33) .8966(8) .2549(7) .5451(8) 3.4(2)
O(34) .867(1) -.0138(9) .162(1) 7.0(4)
O(41) 1.3563(8) .4919(7) .5498(8) 3.5(2)
O(42) .8052(8) .3903(7) .5746(8) 3.1(2)
O(43) .7518(7) .4981(6) .2987(7) 2.6(2)
O(44) .6569(8) .3166(7) .2961(9) 3.5(3)
C(11) .736(1) .241(1) .005(1) 4.6(5)
C(12) .617(2) .267(2) -.082(2) 6.8(7)
C(13) .545(3) .183(2) -.219(2) 10(1)
C(14) .818(1) .5242(9) .258(1) 2.3(3)
C(15) .769(1) .584(1) .167(1) 3.9(4)
C(16) .652(2) .613(1) .146(2) 7.1(6)
C(17) 1.114(1) .319(1) .166(1) 3.6(3)
C(18) 1.142(1) .309(1) .056(1) 6.0(5)
C(19) 1.274(2) .298(2) .103(2) 10.2(7)
C(21) 1.155(1) .057(1) .260(1) 3.5(4)
C(22) 1.206(2) -.030(1) .306(2) 7.0(6)
C(23) 1.331(2) .002(2) .421(3) 8.9(8)
C(24) 1.380(1) .407(1) .551(1) 3.2(3)
C(25) 1.506(1) .396(1) .583(2) 4.8(4)
C(26) 1.511(2) .298(2) .498(2) 8.8(8)
C(31) .890(2) .000(1) .274(1) 4.6(5)
C(32) .885(2) -.090(1) .314(2) 7.2(6)
C(33) .783(3) -.094(2) .338(3) 12.7(9)
C(34) .858(1) .321(1) .607(1) 3.2(3)
C(35) .874(2) .313(1) .731(1) 6.4(5)
C(36) .862(2) .401(2) .830(2) 9.0(8)
C(37) .660(1) .223(1) .240(1) 3.6(4)
C(38) .539(2) .152(2) .137(2) 6.9(7)
C(39) .513(3) .082(2) .188(3) 14(1)
Na(1) .8988(5) .0612(4) .0418(5) 4.0(2)

loop_
_geom_angle_atom_site_label_1
_geom_angle_atom_site_label_2
_geom_angle_atom_site_label_3
_geom_angle
_geom_angle_publ_flag
Mo(1) Mo(2) Mo(3) 60.55(5) yes
Mo(2) Mo(1) O(1) 50.8(3) yes
Mo(2) Mo(1) O(3) 94.9(3) yes
Mo(2) Mo(1) O(12) 138.1(3) yes
Mo(3) Mo(1) O(1) 52.2(3) yes
Mo(3) Mo(1) O(3) 49.2(3) yes
Mo(3) Mo(1) O(12) 137.5(3) yes
O(1) Mo(1) O(2) 100.7(4) yes
O(1) Mo(1) O(11) 89.3(5) yes
O(1) Mo(1) O(13) 84.9(4) yes
O(2) Mo(1) O(11) 165.9(4) yes
O(2) Mo(1) O(13) 85.4(4) yes
O(3) Mo(1) O(12) 88.4(4) yes
O(11) Mo(1) O(12) 80.5(5) yes
O(12) Mo(1) O(13) 86.6(4) yes
Mo(1) Mo(2) O(2) 50.4(3) yes
Mo(1) Mo(2) O(21) 138.8(3) yes
Mo(1) Mo(2) O(23) 86.3(3) yes
Mo(3) Mo(2) O(2) 92.8(3) yes
Mo(3) Mo(2) O(21) 102.7(3) yes
Mo(3) Mo(2) O(23) 137.5(3) yes
O(1) Mo(2) O(4) 100.3(4) yes
Mo(1) Mo(3) O(3) 49.0(3) yes
Mo(1) Mo(3) O(31) 139.8(4) yes
Mo(1) Mo(3) O(33) 135.5(3) yes
Mo(2) Mo(3) O(3) 94.4(3) yes
Mo(2) Mo(3) O(31) 101.7(3) yes
Mo(2) Mo(3) O(33) 132.9(3) yes
O(1) Mo(3) O(4) 98.1(4) yes
O(1) Mo(3) O(32) 91.1(4) yes
O(3) Mo(3) O(4) 97.5(4) yes
O(3) Mo(3) O(32) 84.9(4) yes
O(4) Mo(3) O(31) 94.9(4) yes
O(4) Mo(3) O(33) 84.2(4) yes
O(31) Mo(3) O(33) 84.1(4) yes
O(2) Co(1) O(41) 87.8(4) yes
O(2) Co(1) O(43') 90.3(4) yes
O(3') Co(1) O(41) 176.4(5) yes
O(3') Co(1) O(43') 89.0(4) yes
O(41) Co(1) O(42') 92.5(4) yes
O(41) Co(1) O(44') 88.3(5) yes
O(42') Co(1) O(44') 91.0(4) yes
Mo(1) O(1) Na(1) 134.8(5) yes
Mo(1) O(2) Co(1) 147.3(5) yes
Mo(1) O(3) Mo(3) 81.8(3) yes
Mo(3) O(3) Co(1') 132.9(5) yes
O(24) Na(1) O(34) 117.1(5) yes
O(1) Na(1) O(24') 155.6(5) yes
O(14) Na O(24) 146.7(6) yes
O(14) Na(1) O(34) 115.3(6) yes
Mo(1) Mo(3) Mo(2) 59.47(5) yes
Mo(2) Mo(1) O(2) 50.2(3) yes
Mo(2) Mo(1) O(11) 139.8(4) yes
Mo(2) Mo(1) O(13) 86.2(3) yes
Mo(3) Mo(1) O(2) 92.2(3) yes
Mo(3) Mo(1) O(11) 101.7(3) yes
Mo(3) Mo(1) O(13) 135.9(3) yes
O(1) Mo(1) O(3) 100.8(4) yes
O(1) Mo(1) O(12) 167.1(4) yes
O(2) Mo(1) O(3) 90.6(4) yes
O(2) Mo(1) O(12) 88.1(4) yes
O(3) Mo(1) O(11) 97.3(4) yes
O(3) Mo(1) O(13) 173.6(4) yes
O(11) Mo(1) O(13) 85.8(4) yes
Mo(1) Mo(2) O(1) 51.6(3) yes
Mo(1) Mo(2) O(4) 96.7(3) yes
Mo(1) Mo(2) O(22) 137.4(3) yes
Mo(3) Mo(2) O(1) 52.6(3) yes
Mo(3) Mo(2) O(4) 48.9(3) yes
Mo(3) Mo(2) O(22) 139.8(3) yes
O(1) Mo(2) O(2) 101.7(4) yes
Mo(1) Mo(3) O(1) 50.6(2) yes
Mo(1) Mo(3) O(4) 95.9(3) yes
Mo(1) Mo(3) O(32) 93.1(4) yes
Mo(2) Mo(3) O(1) 50.3(3) yes
Mo(2) Mo(3) O(4) 48.9(3) yes
Mo(2) Mo(3) O(32) 140.9(3) yes
O(1) Mo(3) O(3) 99.1(4) yes
O(1) Mo(3) O(31) 89.6(4) yes
O(1) Mo(3) O(33) 173.4(4) yes
O(3) Mo(3) O(31) 163.7(4) yes
O(3) Mo(3) O(33) 86.7(4) yes
O(4) Mo(3) O(32) 169.9(4) yes
O(31) Mo(3) O(32) 81.1(4) yes
O(32) Mo(3) O(33) 86.2(4) yes
O(2) Co(1) O(42') 88.8(4) yes
O(2) Co(1) O(44') 176.1(5) yes
O(3') Co(1) O(42') 89.7(4) yes
O(3') Co(1) O(44') 88.9(4) yes
O(41) Co(1) O(43') 89.0(5) yes
O(42') Co(1) O(43') 178.4(4) yes
O(43') Co(1) O(44') 90.0(5) yes
Mo(2) O(1) Na(1) 135.2(5) yes
Mo(2) O(2) Co(1) 132.1(5) yes
Mo(1) O(3) Co(1') 133.6(5) yes
O(1) Na(1) O(14) 80.9(4) yes
O(1) Na(1) O(24) 81.3(4) yes
O(1) Na(1) O(34) 81.8(4) yes
O(14) Na(1) O(24) 102.3(4) yes
O(24') Na(1) O(24) 83.6(4) yes

loop_
_geom_bond_atom_site_label_1
_geom_bond_atom_site_label_2
_geom_bond_distance
_geom_bond_publ_flag
Mo(1) Mo(2) 2.506(2) yes
Mo(1) Mo(3) 2.533(2) yes
Mo(2) Mo(3) 2.519(2) yes
Mo(1) O(1) 2.007(9) yes
Mo(1) O(2) 1.964(9) yes
Mo(1) O(3) 1.931(9) yes
Mo(1) O(11) 1.99(2) yes
Mo(1) O(12) 2.099(9) yes
Mo(1) O(13) 2.14(2) yes
Mo(2) O(1) 1.987(9) yes
Mo(2) O(2) 1.958(9) yes
Mo(2) O(4) 1.917(9) yes
Mo(2) O(21) 2.010(10) yes
Mo(2) O(22) 2.120(10) yes
Mo(2) O(23) 2.130(10) yes
Mo(3) O(1) 2.050(10) yes
Mo(3) O(3) 1.937(9) yes
Mo(3) O(4) 1.915(9) yes
Mo(3) O(31) 2.010(10) yes
Mo(3) O(32) 2.14(2) yes
Mo(3) O(33) 2.11(2) yes
Co(1) O(2) 1.984(9) yes
Co(1) O(3') 1.977(9) yes
Co(1) O(41) 2.00(2) yes
Co(1) O(42') 1.99(2) yes
Co(1) O(43') 1.970(10) yes
Co(1) O(44') 1.990(10) yes
O(11) C(11) 1.29(2) no
O(12) C(14) 1.26(2) no
O(13) C(17) 1.26(2) no
O(14) C(11) 1.22(2) no
O(21) C(21) 1.32(2) no
O(22) C(24) 1.26(2) no
O(23) C(17) 1.25(2) no
O(24) C(21) 1.19(2) no
O(31) C(31) 1.29(2) no
O(32) C(37) 1.24(2) no
O(33) C(34) 1.26(2) no
O(34) C(31) 1.21(2) no
O(41) C(24) 1.23(2) no
O(42) C(34) 1.26(2) no
O(43) C(14) 1.29(2) no
O(44) C(37) 1.27(2) no
C(11) C(12) 1.54(2) no
C(12) C(13) 1.51(3) no
C(14) C(15) 1.53(2) no
C(15) C(16) 1.50(2) no
C(17) C(18) 1.54(3) no
C(18) C(19) 1.56(4) no
C(21) C(22) 1.55(3) no
C(22) C(23) 1.52(3) no
C(24) C(25) 1.52(2) no
C(25) C(26) 1.44(3) no
C(31) C(32) 1.52(3) no
C(32) C(33) 1.49(4) no
C(34) C(35) 1.50(3) no
C(35) C(36) 1.49(3) no
C(37) C(38) 1.53(2) no
C(38) C(39) 1.44(4) no
O(1) Na(1) 2.34(2) yes
O(14) Na(1) 2.280(10) yes
O(24) Na(1) 2.390(10) yes
O(24') Na(1) 2.300(10) yes
O(34) Na(1) 2.26(2) yes
